data_6000047
loop_
_publ_author_name
'Meitian Wang'
'Robert McDonald'
'Arthur Mar'

_publ_contact_author_address
; Department of Chemistry
  University of Alberta
  Edmonton, AB
  Canada  T6G 2G2
;
_publ_contact_author_email arthur.mar@ualberta.ca
_publ_contact_author_fax '(780) 492-8231'
_publ_contact_author_name 'Arthur Mar'
_publ_contact_author_phone '(780) 492-5592'
_publ_section_title
;
 Ternary early-transition-metal palladium pnictides Zr3Pd4P3, Hf3Pd4P3,
 HfPdSb, and Nb5Pd4P4
;
_journal_name_full 'Inorganic Chemistry'
_journal_page_first 4936
_journal_page_last 4941
_journal_paper_doi 10.1021/ic0006551
_journal_volume 39
_journal_year 2000
_chemical_formula_sum 'Nb5 P4 Pd4'
_chemical_formula_weight 1014.03
_chemical_name_systematic 'niobium palladium phosphide'
_space_group_IT_number 87
_space_group_name_H-M_alt 'I 4/m'
_symmetry_cell_setting tetragonal
_symmetry_space_group_name_Hall '-I 4'
_symmetry_space_group_name_H-M 'I 4/m'
_atom_sites_solution_hydrogens geom
_atom_sites_solution_primary direct
_atom_sites_solution_secondary difmap
_cell_angle_alpha 90.000
_cell_angle_beta 90.000
_cell_angle_gamma 90.000
_cell_formula_units_Z 2
_cell_length_a 10.3059(12)
_cell_length_b 10.3059(12)
_cell_length_c 3.6372(5)
_cell_measurement_reflns_used 689
_cell_measurement_temperature 295(2)
_cell_measurement_theta_max 32.4
_cell_measurement_theta_min 2.8
_cell_volume 386.31(8)
_computing_cell_refinement 'Bruker SMART 5.0'
_computing_data_collection 'Bruker SMART 5.051'
_computing_data_reduction 'Bruker SMART 5.0'
_computing_molecular_graphics 'ATOMS 5.0'
_computing_publication_material 'Bruker SHELXTL 5.1'
_computing_structure_refinement 'Bruker SHELXTL 5.1'
_computing_structure_solution 'Bruker SHELXTL 5.1'
_diffrn_ambient_temperature 295(2)
_diffrn_measured_fraction_theta_full 0.988
_diffrn_measured_fraction_theta_max 0.988
_diffrn_measurement_device_type 'Bruker P4/RA/SMART 1000 CCD'
_diffrn_measurement_method '\f rotations (0.3 deg), \w scans (0.3 deg)'
_diffrn_radiation_monochromator graphite
_diffrn_radiation_source 'rotating anode'
_diffrn_radiation_type MoK\a
_diffrn_radiation_wavelength 0.71073
_diffrn_reflns_av_R_equivalents 0.0770
_diffrn_reflns_av_sigmaI/netI 0.0891
_diffrn_reflns_limit_h_max 15
_diffrn_reflns_limit_h_min -10
_diffrn_reflns_limit_k_max 15
_diffrn_reflns_limit_k_min -10
_diffrn_reflns_limit_l_max 5
_diffrn_reflns_limit_l_min -5
_diffrn_reflns_number 1609
_diffrn_reflns_theta_full 32.42
_diffrn_reflns_theta_max 32.42
_diffrn_reflns_theta_min 2.80
_exptl_absorpt_coefficient_mu 16.945
_exptl_absorpt_correction_T_max 0.97
_exptl_absorpt_correction_T_min 0.72
_exptl_absorpt_correction_type numerical
_exptl_absorpt_process_details 'Bruker SHELXTL 5.1'
_exptl_crystal_colour black
_exptl_crystal_density_diffrn 8.717
_exptl_crystal_description plate
_exptl_crystal_F_000 898
_exptl_crystal_size_max 0.024
_exptl_crystal_size_mid 0.022
_exptl_crystal_size_min 0.002
_refine_diff_density_max 2.373
_refine_diff_density_min -2.033
_refine_diff_density_rms 0.517
_refine_ls_extinction_coef 0.0012(2)
_refine_ls_extinction_expression Fc^*^=kFc[1+0.001xFc^2^\l^3^/sin(2\q)]^-1/4^
_refine_ls_extinction_method SHELXL
_refine_ls_goodness_of_fit_ref 0.879
_refine_ls_hydrogen_treatment mixed
_refine_ls_matrix_type full
_refine_ls_number_parameters 22
_refine_ls_number_reflns 395
_refine_ls_number_restraints 0
_refine_ls_restrained_S_all 0.879
_refine_ls_R_factor_all 0.0703
_refine_ls_R_factor_gt 0.0386
_refine_ls_shift/su_max 0.000
_refine_ls_shift/su_mean 0.000
_refine_ls_structure_factor_coef Fsqd
_refine_ls_weighting_details 'calc w=1/[\s^2^(Fo^2^)+(0.0238P)^2^+0.0000P] where P=(Fo^2^+2Fc^2^)/3'
_refine_ls_weighting_scheme calc
_refine_ls_wR_factor_gt 0.0638
_refine_ls_wR_factor_ref 0.0701
_reflns_number_gt 281
_reflns_number_total 395
_reflns_threshold_expression >2sigma(I)
_cod_database_code 6000047

loop_
_symmetry_equiv_pos_as_xyz
'x, y, z'
'-x, -y, z'
'-y, x, z'
'y, -x, z'
'x+1/2, y+1/2, z+1/2'
'-x+1/2, -y+1/2, z+1/2'
'-y+1/2, x+1/2, z+1/2'
'y+1/2, -x+1/2, z+1/2'
'-x, -y, -z'
'x, y, -z'
'y, -x, -z'
'-y, x, -z'
'-x+1/2, -y+1/2, -z+1/2'
'x+1/2, y+1/2, -z+1/2'
'y+1/2, -x+1/2, -z+1/2'
'-y+1/2, x+1/2, -z+1/2'

loop_
_atom_site_label
_atom_site_type_symbol
_atom_site_fract_x
_atom_site_fract_y
_atom_site_fract_z
_atom_site_U_iso_or_equiv
_atom_site_adp_type
_atom_site_occupancy
_atom_site_symmetry_multiplicity
_atom_site_calc_flag
_atom_site_refinement_flags
_atom_site_disorder_assembly
_atom_site_disorder_group
Nb1 Nb 0.0000 0.0000 0.0000 0.0057(4) Uani 1 8 d S . .
Nb2 Nb 0.31039(10) 0.37722(10) 0.0000 0.0065(3) Uani 1 2 d S . .
Pd Pd 0.40535(8) 0.11385(9) 0.0000 0.0073(2) Uani 1 2 d S . .
P P 0.0608(3) 0.2434(3) 0.0000 0.0071(6) Uani 1 2 d S . .

loop_
_atom_site_aniso_label
_atom_site_aniso_U_11
_atom_site_aniso_U_22
_atom_site_aniso_U_33
_atom_site_aniso_U_23
_atom_site_aniso_U_13
_atom_site_aniso_U_12
Nb1 0.0038(6) 0.0038(6) 0.0094(12) 0.000 0.000 0.000
Nb2 0.0046(5) 0.0056(5) 0.0094(6) 0.000 0.000 0.0009(3)
Pd 0.0062(5) 0.0057(5) 0.0099(5) 0.000 0.000 0.0001(3)
P 0.0059(15) 0.0048(15) 0.0106(17) 0.000 0.000 0.0017(11)

loop_
_geom_angle_atom_site_label_1
_geom_angle_atom_site_label_2
_geom_angle_atom_site_label_3
_geom_angle
_geom_angle_site_symmetry_1
_geom_angle_site_symmetry_3
_geom_angle_publ_flag
P Nb1 P 180.00(13) . 9 ?
P Nb1 P 90.0 . 3 ?
P Nb1 P 90.0 9 3 ?
P Nb1 P 90.0 . 11 ?
P Nb1 P 90.0 9 11 ?
P Nb1 P 180.0 3 11 ?
P Nb1 Nb2 54.84(5) . 13 ?
P Nb1 Nb2 125.16(5) 9 13 ?
P Nb1 Nb2 122.54(5) 3 13 ?
P Nb1 Nb2 57.46(5) 11 13 ?
P Nb1 Nb2 125.16(5) . 5_444 ?
P Nb1 Nb2 54.84(5) 9 5_444 ?
P Nb1 Nb2 57.46(5) 3 5_444 ?
P Nb1 Nb2 122.54(5) 11 5_444 ?
Nb2 Nb1 Nb2 180.00(3) 13 5_444 ?
P Nb1 Nb2 57.46(5) . 15_455 ?
P Nb1 Nb2 122.54(5) 9 15_455 ?
P Nb1 Nb2 54.84(5) 3 15_455 ?
P Nb1 Nb2 125.16(5) 11 15_455 ?
Nb2 Nb1 Nb2 67.729(14) 13 15_455 ?
Nb2 Nb1 Nb2 112.271(14) 5_444 15_455 ?
P Nb1 Nb2 54.84(5) . 13_554 ?
P Nb1 Nb2 125.16(5) 9 13_554 ?
P Nb1 Nb2 122.54(5) 3 13_554 ?
P Nb1 Nb2 57.46(5) 11 13_554 ?
Nb2 Nb1 Nb2 75.99(3) 13 13_554 ?
Nb2 Nb1 Nb2 104.01(3) 5_444 13_554 ?
Nb2 Nb1 Nb2 112.271(14) 15_455 13_554 ?
P Nb1 Nb2 57.46(5) . 15_454 ?
P Nb1 Nb2 122.54(5) 9 15_454 ?
P Nb1 Nb2 54.84(5) 3 15_454 ?
P Nb1 Nb2 125.16(5) 11 15_454 ?
Nb2 Nb1 Nb2 112.271(14) 13 15_454 ?
Nb2 Nb1 Nb2 67.729(14) 5_444 15_454 ?
Nb2 Nb1 Nb2 75.99(3) 15_455 15_454 ?
Nb2 Nb1 Nb2 67.729(14) 13_554 15_454 ?
P Nb1 Nb2 122.54(5) . 7_544 ?
P Nb1 Nb2 57.46(5) 9 7_544 ?
P Nb1 Nb2 125.16(5) 3 7_544 ?
P Nb1 Nb2 54.84(5) 11 7_544 ?
Nb2 Nb1 Nb2 112.271(14) 13 7_544 ?
Nb2 Nb1 Nb2 67.729(14) 5_444 7_544 ?
Nb2 Nb1 Nb2 180.00(5) 15_455 7_544 ?
Nb2 Nb1 Nb2 67.729(14) 13_554 7_544 ?
Nb2 Nb1 Nb2 104.01(3) 15_454 7_544 ?
P Nb1 Nb2 125.16(5) . 5_445 ?
P Nb1 Nb2 54.84(5) 9 5_445 ?
P Nb1 Nb2 57.46(5) 3 5_445 ?
P Nb1 Nb2 122.54(5) 11 5_445 ?
Nb2 Nb1 Nb2 104.01(3) 13 5_445 ?
Nb2 Nb1 Nb2 75.99(3) 5_444 5_445 ?
Nb2 Nb1 Nb2 67.729(14) 15_455 5_445 ?
Nb2 Nb1 Nb2 180.00(5) 13_554 5_445 ?
Nb2 Nb1 Nb2 112.271(14) 15_454 5_445 ?
Nb2 Nb1 Nb2 112.271(14) 7_544 5_445 ?
P Nb1 Nb2 122.54(5) . 7_545 ?
P Nb1 Nb2 57.46(5) 9 7_545 ?
P Nb1 Nb2 125.16(5) 3 7_545 ?
P Nb1 Nb2 54.84(5) 11 7_545 ?
Nb2 Nb1 Nb2 67.729(14) 13 7_545 ?
Nb2 Nb1 Nb2 112.271(14) 5_444 7_545 ?
Nb2 Nb1 Nb2 104.01(3) 15_455 7_545 ?
Nb2 Nb1 Nb2 112.271(14) 13_554 7_545 ?
Nb2 Nb1 Nb2 180.00(5) 15_454 7_545 ?
Nb2 Nb1 Nb2 75.99(3) 7_544 7_545 ?
Nb2 Nb1 Nb2 67.729(14) 5_445 7_545 ?
P Nb2 P 90.01(10) 13 13_554 ?
P Nb2 P 88.17(9) 13 7 ?
P Nb2 P 157.97(12) 13_554 7 ?
P Nb2 P 157.97(12) 13 7_554 ?
P Nb2 P 88.17(9) 13_554 7_554 ?
P Nb2 P 85.38(9) 7 7_554 ?
P Nb2 Pd 149.57(8) 13 13_554 ?
P Nb2 Pd 88.13(6) 13_554 13_554 ?
P Nb2 Pd 104.28(7) 7 13_554 ?
P Nb2 Pd 52.31(7) 7_554 13_554 ?
P Nb2 Pd 88.13(6) 13 13 ?
P Nb2 Pd 149.57(8) 13_554 13 ?
P Nb2 Pd 52.31(7) 7 13 ?
P Nb2 Pd 104.28(7) 7_554 13 ?
Pd Nb2 Pd 78.51(4) 13_554 13 ?
P Nb2 Pd 50.98(6) 13 . ?
P Nb2 Pd 50.98(6) 13_554 . ?
P Nb2 Pd 137.19(5) 7 . ?
P Nb2 Pd 137.19(5) 7_554 . ?
Pd Nb2 Pd 107.01(3) 13_554 . ?
Pd Nb2 Pd 107.01(3) 13 . ?
P Nb2 P 103.09(8) 13 . ?
P Nb2 P 103.09(8) 13_554 . ?
P Nb2 P 98.71(11) 7 . ?
P Nb2 P 98.71(11) 7_554 . ?
Pd Nb2 P 48.19(4) 13_554 . ?
Pd Nb2 P 48.19(4) 13 . ?
Pd Nb2 P 81.62(7) . . ?
P Nb2 Nb1 55.27(7) 13 5 ?
P Nb2 Nb1 107.51(7) 13_554 5 ?
P Nb2 Nb1 54.34(7) 7 5 ?
P Nb2 Nb1 104.59(7) 7_554 5 ?
Pd Nb2 Nb1 152.57(4) 13_554 5 ?
Pd Nb2 Nb1 96.227(19) 13 5 ?
Pd Nb2 Nb1 100.29(3) . 5 ?
P Nb2 Nb1 141.756(16) . 5 ?
P Nb2 Nb1 107.51(7) 13 5_554 ?
P Nb2 Nb1 55.27(7) 13_554 5_554 ?
P Nb2 Nb1 104.59(7) 7 5_554 ?
P Nb2 Nb1 54.34(7) 7_554 5_554 ?
Pd Nb2 Nb1 96.227(19) 13_554 5_554 ?
Pd Nb2 Nb1 152.57(4) 13 5_554 ?
Pd Nb2 Nb1 100.29(3) . 5_554 ?
P Nb2 Nb1 141.756(16) . 5_554 ?
Nb1 Nb2 Nb1 75.99(3) 5 5_554 ?
P Nb2 Pd 134.80(5) 13 11_565 ?
P Nb2 Pd 134.80(5) 13_554 11_565 ?
P Nb2 Pd 48.56(6) 7 11_565 ?
P Nb2 Pd 48.56(6) 7_554 11_565 ?
Pd Nb2 Pd 57.14(3) 13_554 11_565 ?
Pd Nb2 Pd 57.14(3) 13 11_565 ?
Pd Nb2 Pd 157.71(5) . 11_565 ?
P Nb2 Pd 76.10(7) . 11_565 ?
Nb1 Nb2 Pd 97.23(3) 5 11_565 ?
Nb1 Nb2 Pd 97.23(3) 5_554 11_565 ?
P Nb2 Nb2 52.71(6) 13 3_655 ?
P Nb2 Nb2 52.71(6) 13_554 3_655 ?
P Nb2 Nb2 110.46(7) 7 3_655 ?
P Nb2 Nb2 110.46(7) 7_554 3_655 ?
Pd Nb2 Nb2 139.75(2) 13_554 3_655 ?
Pd Nb2 Nb2 139.75(2) 13 3_655 ?
Pd Nb2 Nb2 58.10(4) . 3_655 ?
P Nb2 Nb2 139.72(7) . 3_655 ?
Nb1 Nb2 Nb2 56.135(7) 5 3_655 ?
Nb1 Nb2 Nb2 56.135(7) 5_554 3_655 ?
Pd Nb2 Nb2 144.19(4) 11_565 3_655 ?
P Nb2 Nb2 111.38(7) 13 11_565 ?
P Nb2 Nb2 111.38(7) 13_554 11_565 ?
P Nb2 Nb2 49.71(6) 7 11_565 ?
P Nb2 Nb2 49.71(6) 7_554 11_565 ?
Pd Nb2 Nb2 97.50(4) 13_554 11_565 ?
Pd Nb2 Nb2 97.50(4) 13 11_565 ?
Pd Nb2 Nb2 148.10(4) . 11_565 ?
P Nb2 Nb2 130.28(7) . 11_565 ?
Nb1 Nb2 Nb2 56.135(7) 5 11_565 ?
Nb1 Nb2 Nb2 56.135(7) 5_554 11_565 ?
Pd Nb2 Nb2 54.19(4) 11_565 11_565 ?
Nb2 Nb2 Nb2 90.0 3_655 11_565 ?
P Nb2 Nb2 101.13(8) 13 13_554 ?
P Nb2 Nb2 56.10(7) 13_554 13_554 ?
P Nb2 Nb2 145.58(9) 7 13_554 ?
P Nb2 Nb2 96.03(5) 7_554 13_554 ?
Pd Nb2 Nb2 53.66(3) 13_554 13_554 ?
Pd Nb2 Nb2 94.55(4) 13 13_554 ?
Pd Nb2 Nb2 53.35(3) . 13_554 ?
P Nb2 Nb2 46.99(5) . 13_554 ?
Nb1 Nb2 Nb2 153.53(5) 5 13_554 ?
Nb1 Nb2 Nb2 103.972(19) 5_554 13_554 ?
Pd Nb2 Nb2 108.92(4) 11_565 13_554 ?
Nb2 Nb2 Nb2 101.26(5) 3_655 13_554 ?
Nb2 Nb2 Nb2 145.55(3) 11_565 13_554 ?
P Nb2 Nb2 56.10(7) 13 13 ?
P Nb2 Nb2 101.13(8) 13_554 13 ?
P Nb2 Nb2 96.03(5) 7 13 ?
P Nb2 Nb2 145.58(9) 7_554 13 ?
Pd Nb2 Nb2 94.55(4) 13_554 13 ?
Pd Nb2 Nb2 53.66(3) 13 13 ?
Pd Nb2 Nb2 53.35(3) . 13 ?
P Nb2 Nb2 46.99(5) . 13 ?
Nb1 Nb2 Nb2 103.972(19) 5 13 ?
Nb1 Nb2 Nb2 153.53(5) 5_554 13 ?
Pd Nb2 Nb2 108.92(4) 11_565 13 ?
Nb2 Nb2 Nb2 101.26(5) 3_655 13 ?
Nb2 Nb2 Nb2 145.55(3) 11_565 13 ?
Nb2 Nb2 Nb2 64.14(4) 13_554 13 ?
P Pd P 100.50(12) 13 13_554 ?
P Pd P 123.81(4) 13 11 ?
P Pd P 123.81(4) 13_554 11 ?
P Pd Pd 168.40(7) 13 7_544 ?
P Pd Pd 89.35(6) 13_554 7_544 ?
P Pd Pd 52.70(5) 11 7_544 ?
P Pd Pd 55.66(7) 13 15 ?
P Pd Pd 115.27(8) 13_554 15 ?
P Pd Pd 117.80(5) 11 15 ?
Pd Pd Pd 114.538(18) 7_544 15 ?
P Pd Pd 89.35(6) 13 7_545 ?
P Pd Pd 168.40(7) 13_554 7_545 ?
P Pd Pd 52.70(5) 11 7_545 ?
Pd Pd Pd 80.25(3) 7_544 7_545 ?
Pd Pd Pd 65.462(18) 15 7_545 ?
P Pd Pd 115.27(8) 13 15_554 ?
P Pd Pd 55.66(7) 13_554 15_554 ?
P Pd Pd 117.80(5) 11 15_554 ?
Pd Pd Pd 65.462(18) 7_544 15_554 ?
Pd Pd Pd 80.25(3) 15 15_554 ?
Pd Pd Pd 114.538(18) 7_545 15_554 ?
P Pd Nb2 125.50(8) 13 13_554 ?
P Pd Nb2 66.90(7) 13_554 13_554 ?
P Pd Nb2 59.83(6) 11 13_554 ?
Pd Pd Nb2 64.05(3) 7_544 13_554 ?
Pd Pd Nb2 177.61(4) 15 13_554 ?
Pd Pd Nb2 112.21(4) 7_545 13_554 ?
Pd Pd Nb2 100.58(2) 15_554 13_554 ?
P Pd Nb2 66.90(7) 13 13 ?
P Pd Nb2 125.50(8) 13_554 13 ?
P Pd Nb2 59.83(6) 11 13 ?
Pd Pd Nb2 112.21(4) 7_544 13 ?
Pd Pd Nb2 100.58(2) 15 13 ?
Pd Pd Nb2 64.05(3) 7_545 13 ?
Pd Pd Nb2 177.61(4) 15_554 13 ?
Nb2 Pd Nb2 78.51(4) 13_554 13 ?
P Pd Nb2 57.64(7) 13 . ?
P Pd Nb2 57.64(7) 13_554 . ?
P Pd Nb2 117.33(8) 11 . ?
Pd Pd Nb2 133.83(3) 7_544 . ?
Pd Pd Nb2 108.92(4) 15 . ?
Pd Pd Nb2 133.83(3) 7_545 . ?
Pd Pd Nb2 108.92(4) 15_554 . ?
Nb2 Pd Nb2 72.99(3) 13_554 . ?
Nb2 Pd Nb2 72.99(3) 13 . ?
P Pd Nb2 58.22(7) 13 3_655 ?
P Pd Nb2 58.22(7) 13_554 3_655 ?
P Pd Nb2 174.96(9) 11 3_655 ?
Pd Pd Nb2 124.24(2) 7_544 3_655 ?
Pd Pd Nb2 58.81(3) 15 3_655 ?
Pd Pd Nb2 124.24(2) 7_545 3_655 ?
Pd Pd Nb2 58.81(3) 15_554 3_655 ?
Nb2 Pd Nb2 123.53(2) 13_554 3_655 ?
Nb2 Pd Nb2 123.53(2) 13 3_655 ?
Nb2 Pd Nb2 67.71(5) . 3_655 ?
P Pd Pd 112.59(7) 13 9_655 ?
P Pd Pd 112.59(7) 13_554 9_655 ?
P Pd Pd 82.58(8) 11 9_655 ?
Pd Pd Pd 57.269(9) 7_544 9_655 ?
Pd Pd Pd 57.269(9) 15 9_655 ?
Pd Pd Pd 57.269(9) 7_545 9_655 ?
Pd Pd Pd 57.269(9) 15_554 9_655 ?
Nb2 Pd Pd 121.28(4) 13_554 9_655 ?
Nb2 Pd Pd 121.28(4) 13 9_655 ?
Nb2 Pd Pd 160.09(5) . 9_655 ?
Nb2 Pd Pd 92.37(4) 3_655 9_655 ?
Pd P Pd 100.50(12) 13 13_554 ?
Pd P Pd 71.64(8) 13 3 ?
Pd P Pd 71.64(8) 13_554 3 ?
Pd P Nb2 71.39(4) 13 13 ?
Pd P Nb2 140.20(13) 13_554 13 ?
Pd P Nb2 134.99(5) 3 13 ?
Pd P Nb2 140.20(13) 13 13_554 ?
Pd P Nb2 71.39(4) 13_554 13_554 ?
Pd P Nb2 134.99(5) 3 13_554 ?
Nb2 P Nb2 90.01(10) 13 13_554 ?
Pd P Nb1 129.74(6) 13 . ?
Pd P Nb1 129.74(6) 13_554 . ?
Pd P Nb1 118.81(12) 3 . ?
Nb2 P Nb1 69.90(8) 13 . ?
Nb2 P Nb1 69.90(8) 13_554 . ?
Pd P Nb2 138.92(13) 13 15_454 ?
Pd P Nb2 73.21(4) 13_554 15_454 ?
Pd P Nb2 67.87(7) 3 15_454 ?
Nb2 P Nb2 138.05(14) 13 15_454 ?
Nb2 P Nb2 77.57(5) 13_554 15_454 ?
Nb1 P Nb2 68.20(7) . 15_454 ?
Pd P Nb2 73.21(4) 13 15_455 ?
Pd P Nb2 138.92(13) 13_554 15_455 ?
Pd P Nb2 67.87(7) 3 15_455 ?
Nb2 P Nb2 77.57(5) 13 15_455 ?
Nb2 P Nb2 138.05(14) 13_554 15_455 ?
Nb1 P Nb2 68.20(7) . 15_455 ?
Nb2 P Nb2 85.38(9) 15_454 15_455 ?
Pd P Nb2 64.91(7) 13 . ?
Pd P Nb2 64.91(7) 13_554 . ?
Pd P Nb2 108.95(12) 3 . ?
Nb2 P Nb2 76.91(8) 13 . ?
Nb2 P Nb2 76.91(8) 13_554 . ?
Nb1 P Nb2 132.24(11) . . ?
Nb2 P Nb2 135.99(6) 15_454 . ?
Nb2 P Nb2 135.99(6) 15_455 . ?

loop_
_geom_bond_atom_site_label_1
_geom_bond_atom_site_label_2
_geom_bond_distance
_geom_bond_site_symmetry_2
_geom_bond_publ_flag
Nb1 P 2.585(3) . ?
Nb1 P 2.585(3) 9 ?
Nb1 P 2.585(3) 3 ?
Nb1 P 2.585(3) 11 ?
Nb1 Nb2 2.9541(9) 13 ?
Nb1 Nb2 2.9541(9) 5_444 ?
Nb1 Nb2 2.9541(9) 15_455 ?
Nb1 Nb2 2.9541(9) 13_554 ?
Nb1 Nb2 2.9541(9) 15_454 ?
Nb1 Nb2 2.9541(9) 7_544 ?
Nb1 Nb2 2.9541(9) 5_445 ?
Nb1 Nb2 2.9541(9) 7_545 ?
Nb2 P 2.572(2) 13 ?
Nb2 P 2.572(2) 13_554 ?
Nb2 P 2.682(2) 7 ?
Nb2 P 2.682(2) 7_554 ?
Nb2 Pd 2.8739(11) 13_554 ?
Nb2 Pd 2.8739(11) 13 ?
Nb2 Pd 2.8853(14) . ?
Nb2 P 2.919(3) . ?
Nb2 Nb1 2.9541(9) 5 ?
Nb2 Nb1 2.9541(9) 5_554 ?
Nb2 Pd 3.0206(14) 11_565 ?
Nb2 Nb2 3.2923(16) 3_655 ?
Nb2 Nb2 3.2923(16) 11_565 ?
Nb2 Nb2 3.4254(18) 13_554 ?
Nb2 Nb2 3.4254(18) 13 ?
Pd P 2.365(2) 13 ?
Pd P 2.365(2) 13_554 ?
Pd P 2.455(3) 11 ?
Pd Pd 2.8220(10) 7_544 ?
Pd Pd 2.8220(10) 15 ?
Pd Pd 2.8220(10) 7_545 ?
Pd Pd 2.8220(10) 15_554 ?
Pd Nb2 2.8739(11) 13_554 ?
Pd Nb2 2.8739(11) 13 ?
Pd Nb2 3.0206(14) 3_655 ?
Pd Pd 3.0517(18) 9_655 ?
P Pd 2.365(2) 13 ?
P Pd 2.365(2) 13_554 ?
P Pd 2.455(3) 3 ?
P Nb2 2.572(2) 13 ?
P Nb2 2.572(2) 13_554 ?
P Nb2 2.682(2) 15_454 ?
P Nb2 2.682(2) 15_455 ?
